data_1575900
loop_
_publ_author_name
'Castellanos, Ernesto'
'Benner, Florian'
'Deshapriya, Saroshan'
'Demir, Selvan'

_publ_section_title
;
 Magnetic hysteresis in 1D organometallic lanthanide chain compounds
 containing 4,4'-bipyridine.
;
_journal_issue 40
_journal_name_full 'Chemical science'
_journal_page_first 18616
_journal_page_last 18631
_journal_paper_doi 10.1039/d5sc05460e
_journal_volume 16
_journal_year 2025
_chemical_formula_moiety 'C30 H38 N2 Tb, C24 H20 B, 3(C2 H4 O0.50), 2(C2 H4 O0.50)'
_chemical_formula_sum 'C66 H82 B N2 O3 Tb'
_chemical_formula_weight 1121.06
_space_group_crystal_system monoclinic
_space_group_IT_number 15
_space_group_name_Hall '-C 2yc'
_space_group_name_H-M_alt 'C 1 2/c 1'
_atom_sites_solution_hydrogens geom
_atom_sites_solution_primary dual
_audit_creation_date 2025-07-21
_audit_creation_method
;
Olex2 1.5-ac5-024
(compiled 2022.04.12 svn.rca3783a0 for Rigaku Oxford Diffraction, GUI svn.r6498)
;
_audit_update_record
;
2025-07-21 deposited with the CCDC.	2025-09-08 downloaded from the CCDC.
;
_cell_angle_alpha 90
_cell_angle_beta 120.680(5)
_cell_angle_gamma 90
_cell_formula_units_Z 4
_cell_length_a 17.6459(6)
_cell_length_b 21.3539(6)
_cell_length_c 17.3232(7)
_cell_measurement_reflns_used 17547
_cell_measurement_temperature 99.8(9)
_cell_measurement_theta_max 25.2240
_cell_measurement_theta_min 2.9630
_cell_volume 5613.9(4)
_computing_cell_refinement 'CrysAlisPro 1.171.41.120a (Rigaku OD, 2021)'
_computing_data_collection 'CrysAlisPro 1.171.41.120a (Rigaku OD, 2021)'
_computing_data_reduction 'CrysAlisPro 1.171.41.120a (Rigaku OD, 2021)'
_computing_molecular_graphics 'Olex2 1.5-ac5-024 (Dolomanov et al., 2009)'
_computing_publication_material 'Olex2 1.5-ac5-024 (Dolomanov et al., 2009)'
_computing_structure_refinement 'SHELXL 2018/3 (Sheldrick, 2015)'
_computing_structure_solution 'SHELXT 2018/2 (Sheldrick, 2018)'
_diffrn_ambient_environment N~2~
_diffrn_ambient_temperature 99.8(9)
_diffrn_detector 'Hybrid Pixel Array Detector'
_diffrn_detector_area_resol_mean 10.0000
_diffrn_detector_type HyPix
_diffrn_measured_fraction_theta_full 0.996
_diffrn_measured_fraction_theta_max 0.986
_diffrn_measurement_details
;
List of Runs (angles in degrees, time in seconds):

  # Type    Start    End  Width  t~exp~   \w     \q     \k     \f   Frames
#--------------------------------------------------------------------------
  1  \w    -24.00   3.00   0.50   45.33    --   -4.53 -95.00  75.00   54
  2  \w    -76.00 -16.00   0.50   45.33    --   -4.53 -73.00 -39.00  120
  3  \w    -34.00   5.00   0.50   45.33    --   -4.53 -37.00 150.00   78
  4  \w     13.00  38.00   0.50   45.33    --    5.31 -99.00  60.00   50
  5  \w     14.00  39.00   0.50   45.33    --    5.31 -99.00-180.00   50
  6  \w    -19.00   6.00   0.50   45.33    --   -4.56 -53.00 117.44   50
  7  \w    -73.00 -43.00   0.50   45.33    --   -4.56   0.00-150.00   60
  8  \w    -33.00  -7.00   0.50   45.33    --   -4.56 -37.00-180.00   52
  9  \w    -41.00   3.00   0.50   45.33    --   -4.56 -37.00  60.00   88
 10  \w     17.00  43.00   0.50   45.33    --   -4.56   0.00-150.00   52
 11  \w    -19.00  15.00   0.50   45.33    --   -4.56  57.00  90.00   68
 12  \w    -11.00  15.00   0.50   45.33    --   -4.56  57.00 -30.00   52
 13  \w    -20.00   7.00   0.50   45.33    --   -4.56  67.00-114.32   54
 14  \w    -19.00  15.00   0.50   45.33    --   -4.56  57.00-150.00   68
 15  \w    -16.00  15.00   0.50   45.33    --   -4.56  57.00 150.00   62
 16  \w      5.00  31.00   0.50   45.33    --   -4.56  37.00 -60.00   52
 17  \w     -5.00  28.00   0.50   45.33    --   -4.56  23.00  17.90   66
 18  \w     10.00  63.00   0.50   45.33    --   -4.56  19.00  30.00  106
 19  \w      1.00  26.00   0.50   45.33    --    5.57 -77.00-150.00   50
 20  \w     -7.00  22.00   0.50   45.33    --    5.57  50.00  11.88   58
 21  \w     -6.00  19.00   0.50   45.33    --    5.57  53.00 -85.62   50
;
_diffrn_measurement_device 'four-circle diffractometer'
_diffrn_measurement_device_type 'XtaLAB Synergy, Dualflex, HyPix'
_diffrn_measurement_method '\w scans'
_diffrn_orient_matrix_type 'CrysAlisPro convention (1999,Acta A55,543-557)'
_diffrn_orient_matrix_UB_11 0.0230460000
_diffrn_orient_matrix_UB_12 -0.0204116000
_diffrn_orient_matrix_UB_13 0.0595998000
_diffrn_orient_matrix_UB_21 -0.0011619000
_diffrn_orient_matrix_UB_22 0.0231649000
_diffrn_orient_matrix_UB_23 0.0274852000
_diffrn_orient_matrix_UB_31 -0.0405546000
_diffrn_orient_matrix_UB_32 -0.0121851000
_diffrn_orient_matrix_UB_33 -0.0468700000
_diffrn_radiation_monochromator mirror
_diffrn_radiation_probe x-ray
_diffrn_radiation_type 'Mo K\a'
_diffrn_radiation_wavelength 0.71073
_diffrn_reflns_av_R_equivalents 0.0544
_diffrn_reflns_av_unetI/netI 0.0237
_diffrn_reflns_Laue_measured_fraction_full 0.996
_diffrn_reflns_Laue_measured_fraction_max 0.986
_diffrn_reflns_limit_h_max 21
_diffrn_reflns_limit_h_min -21
_diffrn_reflns_limit_k_max 25
_diffrn_reflns_limit_k_min -25
_diffrn_reflns_limit_l_max 20
_diffrn_reflns_limit_l_min -20
_diffrn_reflns_number 47856
_diffrn_reflns_point_group_measured_fraction_full 0.996
_diffrn_reflns_point_group_measured_fraction_max 0.986
_diffrn_reflns_theta_full 25.242
_diffrn_reflns_theta_max 25.387
_diffrn_reflns_theta_min 2.995
_diffrn_source 'micro-focus sealed X-ray tube'
_diffrn_source_type 'PhotonJet (Mo) X-ray Source'
_exptl_absorpt_coefficient_mu 1.308
_exptl_absorpt_correction_T_max 1.000
_exptl_absorpt_correction_T_min 0.589
_exptl_absorpt_correction_type gaussian
_exptl_absorpt_process_details
;
CrysAlisPro 1.171.41.120a (Rigaku Oxford Diffraction, 2021)
Numerical absorption correction based on gaussian integration over
a multifaceted crystal model
Empirical absorption correction using spherical harmonics,
implemented in SCALE3 ABSPACK scaling algorithm.
;
_exptl_crystal_colour orange
_exptl_crystal_colour_primary orange
_exptl_crystal_density_diffrn 1.326
_exptl_crystal_description block
_exptl_crystal_F_000 2344
_exptl_crystal_size_max 0.206
_exptl_crystal_size_mid 0.154
_exptl_crystal_size_min 0.103
_refine_diff_density_max 2.471
_refine_diff_density_min -1.417
_refine_diff_density_rms 0.102
_refine_ls_extinction_method none
_refine_ls_goodness_of_fit_ref 1.185
_refine_ls_hydrogen_treatment constr
_refine_ls_matrix_type full
_refine_ls_number_parameters 438
_refine_ls_number_reflns 5101
_refine_ls_number_restraints 721
_refine_ls_restrained_S_all 1.144
_refine_ls_R_factor_all 0.0637
_refine_ls_R_factor_gt 0.0592
_refine_ls_shift/su_max 0.001
_refine_ls_shift/su_mean 0.000
_refine_ls_structure_factor_coef Fsqd
_refine_ls_weighting_details 'w=1/[\s^2^(Fo^2^)+(0.0442P)^2^+47.8233P] where P=(Fo^2^+2Fc^2^)/3'
_refine_ls_weighting_scheme calc
_refine_ls_wR_factor_gt 0.1390
_refine_ls_wR_factor_ref 0.1412
_reflns_Friedel_coverage 0.000
_reflns_number_gt 4773
_reflns_number_total 5101
_reflns_threshold_expression 'I > 2\s(I)'
_cod_data_source_file d5sc05460e2.cif
_cod_data_source_block ec-2-146tb
_cod_depositor_comments 'Adding full bibliography for 1575900--1575902.cif.'
_cod_database_code 1575900
_shelx_shelxl_version_number 2018/3
_chemical_oxdiff_formula C54H58TbBN2
_chemical_oxdiff_usercomment Cp*2Tb(bipy)(BPh4)
_shelx_space_group_comment
;
The symmetry employed for this shelxl refinement is uniquely defined
by the following loop, which should always be used as a source of
symmetry information in preference to the above space-group names.
They are only intended as comments.
;
_shelx_estimated_absorpt_t_max 0.877
_shelx_estimated_absorpt_t_min 0.774
_olex2_refinement_description
;
1. Fixed Uiso
 At 1.2 times of:
  All C(H) groups, All C(H,H) groups
 At 1.5 times of:
  All C(H,H,H) groups
2. Restrained distances
 C3-C2 = C3-C4 = C2-C22 = C22-C5 = C5-C4
 1.42 with sigma of 0.02
 C3-C8 = C4-C9
 1.5 with sigma of 0.02
 C2-C7 = C22-C6 = C5-C10
 1.51 with sigma of 0.02
 C15-C11 = C15-C14 = C11-C12 = C12-C13 = C13-C14
 1.42 with sigma of 0.02
 C15-C20 = C14-C19
 1.5 with sigma of 0.02
 C11-C16 = C12-C17 = C13-C18
 1.51 with sigma of 0.02
 C1A-C1B = C1D-C1E
 1.38 with sigma of 0.02
 C1-O1I = C1-C1L
 1.44 with sigma of 0.02
 C1J-C1K
 1.54 with sigma of 0.02
 O1I-C1J = C1K-C1L
 1.53 with sigma of 0.02
 O3-C1Q = O3-C1T
 1.44 with sigma of 0.02
 C1R-C1S
 1.54 with sigma of 0.02
 C1Q-C1R = C1S-C1T
 1.53 with sigma of 0.02
 C1N-C1O
 1.54 with sigma of 0.02
 C1M-C1N = C1O-C1P
 1.53 with sigma of 0.02
 O2-C1M = O2-C1P
 1.44 with sigma of 0.02
 C3-C7 = C3-C9 = C2-C6
 2.6 with sigma of 0.04
 C3-C22 = C3-C5
 2.29 with sigma of 0.04
 C22-C10 = C5-C9
 2.61 with sigma of 0.04
 C2-C5 = C22-C4
 2.3 with sigma of 0.04
 C11-C13 = C12-C14
 2.3 with sigma of 0.04
 C15-C12 = C15-C13
 2.29 with sigma of 0.04
 C15-C16 = C15-C19 = C11-C17
 2.6 with sigma of 0.04
 C12-C18 = C13-C19
 2.61 with sigma of 0.04
 C1B-C1D
 2.35 with sigma of 0.04
 C1-C1J = C1-C1K = O1I-C1K = C1J-C1L
 2.38 with sigma of 0.04
 O3-C1R = O3-C1S = C1Q-C1S = C1R-C1T
 2.38 with sigma of 0.04
 O2-C1N = O2-C1O = C1M-C1O = C1N-C1P
 2.38 with sigma of 0.04
 C8-C2 \\sim C8-C4 \\sim C7-C3 \\sim C7-C22 \\sim C6-C2 \\sim C6-C5 \\sim
C10-C22 \\sim C10-C4 \\sim C9-C5 ~
 C9-C3
 with sigma of 0.04
 C3-C8 \\sim C2-C7 \\sim C22-C6 \\sim C5-C10 \\sim C4-C9
 with sigma of 0.02
 C3-C2 \\sim C2-C22 \\sim C22-C5 \\sim C5-C4 \\sim C4-C3
 with sigma of 0.02
 C3-C22 \\sim C2-C5 \\sim C22-C4 \\sim C4-C2 \\sim C3-C5
 with sigma of 0.04
 C15-C20 \\sim C11-C16 \\sim C12-C17 \\sim C13-C18 \\sim C14-C19
 with sigma of 0.02
 C20-C11 \\sim C20-C14 \\sim C16-C15 \\sim C16-C12 \\sim C17-C11 \\sim C17-C13
\\sim C18-C12 \\sim C18-C14
 \\sim C19-C13 \\sim C19-C15
 with sigma of 0.04
 C15-C11 \\sim C11-C12 \\sim C12-C13 \\sim C13-C14 \\sim C14-C15
 with sigma of 0.02
 C15-C12 \\sim C11-C13 \\sim C12-C14 \\sim C14-C11 \\sim C15-C13
 with sigma of 0.04
 C1D-C1B \\sim C1E-C1A
 with sigma of 0.04
 C1A-C1B \\sim C1D-C1E
 with sigma of 0.02
 C1J-C1L \\sim O1I-C1K
 with sigma of 0.04
 C1-C1J \\sim C1-C1K
 with sigma of 0.04
 O1I-C1J \\sim C1J-C1K \\sim C1K-C1L
 with sigma of 0.02
 C1-O1I \\sim C1-C1L
 with sigma of 0.02
 C1R-C1T \\sim C1Q-C1S
 with sigma of 0.04
 O3-C1Q \\sim O3-C1T
 with sigma of 0.02
 O3-C1R \\sim O3-C1S
 with sigma of 0.04
 C1Q-C1R \\sim C1R-C1S \\sim C1S-C1T
 with sigma of 0.02
 O2-C1N \\sim O2-C1O
 with sigma of 0.04
 C1M-C1N \\sim C1N-C1O \\sim C1O-C1P
 with sigma of 0.02
 C1N-C1P \\sim C1M-C1O
 with sigma of 0.04
 O2-C1M \\sim O2-C1P
 with sigma of 0.02
3. Restrained planarity
 C3, C2, C22, C5, C4, C9, C10, C6, C7, C8
 with sigma of 0.1
 C15, C11, C12, C13, C14, C19, C18, C17, C16, C20
 with sigma of 0.1
 C1A, C1B, C1D, C1E
 with sigma of 0.1
4. Uiso/Uaniso restraints and constraints
C3 \\sim C2 \\sim C22 \\sim C5 \\sim C4 \\sim C9 \\sim C10 \\sim C6 \\sim C7
\\sim C8: within 2A with sigma of 0.04 and sigma for terminal atoms of 0.08
within 2A
C15 \\sim C11 \\sim C12 \\sim C13 \\sim C14 \\sim C19 \\sim C18 \\sim C17 \\sim
C16 \\sim C20: within 2A with sigma of 0.04 and sigma for terminal atoms of
0.08 within 2A
C1A \\sim C1B \\sim C1D \\sim C1E: within 2A with sigma of 0.04 and sigma for
terminal atoms of 0.08 within 2A
C1 \\sim O1I \\sim C1J \\sim C1K \\sim C1L: within 2A with sigma of 0.04 and
sigma for terminal atoms of 0.08 within 2A
O3 \\sim C1Q \\sim C1R \\sim C1S \\sim C1T: within 2A with sigma of 0.04 and
sigma for terminal atoms of 0.08 within 2A
O2 \\sim C1M \\sim C1N \\sim C1O \\sim C1P: within 2A with sigma of 0.04 and
sigma for terminal atoms of 0.08 within 2A
Uanis(C3) = Uanis(C11)
Uanis(C14) = Uanis(C5)
Uanis(C9) = Uanis(C20)
Uanis(C19) = Uanis(C10)
Uanis(C7) = Uanis(C17)
Uanis(C13) = Uanis(C22)
Uanis(C18) = Uanis(C6)
Uanis(C4) = Uanis(C15)
Uanis(C2) = Uanis(C12)
Uanis(C8) = Uanis(C16)
5. Rigid body (RIGU) restrains
 C3, C2, C22, C5, C4, C9, C10, C6, C7, C8
 with sigma for 1-2 distances of 0.004 and sigma for 1-3 distances of 0.004
 C15, C11, C12, C13, C14, C19, C18, C17, C16, C20
 with sigma for 1-2 distances of 0.004 and sigma for 1-3 distances of 0.004
 C1A, C1B, C1D, C1E
 with sigma for 1-2 distances of 0.004 and sigma for 1-3 distances of 0.004
 C1, O1I, C1J, C1K, C1L
 with sigma for 1-2 distances of 0.004 and sigma for 1-3 distances of 0.004
 O3, C1Q, C1R, C1S, C1T
 with sigma for 1-2 distances of 0.004 and sigma for 1-3 distances of 0.004
 O2, C1M, C1N, C1O, C1P
 with sigma for 1-2 distances of 0.004 and sigma for 1-3 distances of 0.004
6. Others
 Fixed Sof: C22(0.5) C2(0.5) C3(0.5) C4(0.5) C5(0.5) C6(0.5) H6A(0.5) H6B(0.5)
 H6C(0.5) C7(0.5) H7A(0.5) H7B(0.5) H7C(0.5) C8(0.5) H8A(0.5) H8B(0.5) H8C(0.5)
 C9(0.5) H9A(0.5) H9B(0.5) H9C(0.5) C10(0.5) H10A(0.5) H10B(0.5) H10C(0.5)
 C11(0.5) C12(0.5) C13(0.5) C14(0.5) C15(0.5) C16(0.5) H16A(0.5) H16B(0.5)
 H16C(0.5) C17(0.5) H17A(0.5) H17B(0.5) H17C(0.5) C18(0.5) H18A(0.5) H18B(0.5)
 H18C(0.5) C19(0.5) H19A(0.5) H19B(0.5) H19C(0.5) C20(0.5) H20A(0.5) H20B(0.5)
 H20C(0.5) C1(0.5) H1C(0.5) H1F(0.5) O1I(0.5) C1J(0.5) H1JA(0.5) H1JB(0.5)
 C1K(0.5) H1KA(0.5) H1KB(0.5) C1L(0.5) H1LA(0.5) H1LB(0.5) O3(0.5) C1Q(0.5)
 H1QA(0.5) H1QB(0.5) C1R(0.5) H1RA(0.5) H1RB(0.5) C1S(0.5) H1SA(0.5) H1SB(0.5)
 C1T(0.5) H1TA(0.5) H1TB(0.5) O2(0.5) C1M(0.5) H1MA(0.5) H1MB(0.5) C1N(0.5)
 H1NA(0.5) H1NB(0.5) C1O(0.5) H1OA(0.5) H1OB(0.5) C1P(0.5) H1PA(0.5) H1PB(0.5)
7.a Secondary CH2 refined with riding coordinates:
 C1(H1C,H1F), C1J(H1JA,H1JB), C1K(H1KA,H1KB), C1L(H1LA,H1LB), C1Q(H1QA,H1QB),
 C1R(H1RA,H1RB), C1S(H1SA,H1SB), C1T(H1TA,H1TB), C1M(H1MA,H1MB), C1N(H1NA,H1NB),
  C1O(H1OA,H1OB), C1P(H1PA,H1PB)
7.b Aromatic/amide H refined with riding coordinates:
 C1A(H1A), C1B(H1B), C1D(H1D), C1E(H1E), C27(H27), C28(H28), C29(H29),
 C30(H30), C31(H31), C33(H33), C34(H34), C35(H35), C36(H36), C37(H37)
7.c Idealised Me refined as rotating group:
 C6(H6A,H6B,H6C), C7(H7A,H7B,H7C), C8(H8A,H8B,H8C), C9(H9A,H9B,H9C), C10(H10A,
 H10B,H10C), C16(H16A,H16B,H16C), C17(H17A,H17B,H17C), C18(H18A,H18B,H18C),
 C19(H19A,H19B,H19C), C20(H20A,H20B,H20C)
;
_olex2_submission_special_instructions 'No special instructions were received'
_oxdiff_exptl_absorpt_empirical_details
;
Empirical correction (ABSPACK) includes:
- Absorption correction using spherical harmonics
- Frame scaling
- Detector area scaling
;
_oxdiff_exptl_absorpt_empirical_full_max 1.473
_oxdiff_exptl_absorpt_empirical_full_min 0.739

loop_
_space_group_symop_operation_xyz
'x, y, z'
'-x, y, -z+1/2'
'x+1/2, y+1/2, z'
'-x+1/2, y+1/2, -z+1/2'
'-x, -y, -z'
'x, -y, z-1/2'
'-x+1/2, -y+1/2, -z'
'x+1/2, -y+1/2, z-1/2'

loop_
_atom_site_label
_atom_site_type_symbol
_atom_site_fract_x
_atom_site_fract_y
_atom_site_fract_z
_atom_site_U_iso_or_equiv
_atom_site_adp_type
_atom_site_occupancy
_atom_site_site_symmetry_order
_atom_site_calc_flag
_atom_site_refinement_flags_posn
_atom_site_refinement_flags_adp
_atom_site_refinement_flags_occupancy
_atom_site_disorder_assembly
_atom_site_disorder_group
Tb1 Tb 0.500000 0.69822(2) -0.250000 0.04240(15) Uani 1 2 d S T P . .
N1 N 0.5167(4) 0.6182(3) -0.3414(4) 0.0609(15) Uani 1 1 d . . . . .
C22 C 0.6650(15) 0.7371(8) -0.2084(12) 0.0624(19) Uani 0.5 1 d D U P A 1
C1A C 0.4782(9) 0.5605(5) -0.3530(7) 0.122(4) Uani 1 1 d D U . . .
H1A H 0.455307 0.550608 -0.315335 0.147 Uiso 1 1 calc R U . . .
C1B C 0.4696(10) 0.5154(6) -0.4142(8) 0.153(6) Uani 1 1 d D U . . .
H1B H 0.439599 0.477518 -0.418339 0.184 Uiso 1 1 calc R U . . .
C1D C 0.5439(5) 0.5807(4) -0.4546(6) 0.076(2) Uani 1 1 d D U . . .
H1D H 0.571329 0.589271 -0.488419 0.091 Uiso 1 1 calc R U . . .
C1E C 0.5480(5) 0.6260(4) -0.3957(6) 0.081(2) Uani 1 1 d D U . . .
H1E H 0.574812 0.664903 -0.394086 0.098 Uiso 1 1 calc R U . . .
C2 C 0.6761(13) 0.6935(7) -0.1430(11) 0.063(2) Uani 0.5 1 d D U P A 1
C3 C 0.6432(10) 0.7194(6) -0.0910(8) 0.058(3) Uani 0.5 1 d D U P A 1
C4 C 0.6065(10) 0.7790(6) -0.1278(9) 0.055(2) Uani 0.5 1 d D U P A 1
C5 C 0.6197(16) 0.7888(7) -0.2007(12) 0.057(2) Uani 0.5 1 d D U P A 1
C6 C 0.698(2) 0.7348(14) -0.273(2) 0.096(6) Uani 0.5 1 d D U P A 1
H6A H 0.741883 0.768097 -0.258536 0.144 Uiso 0.5 1 calc R U P A 1
H6B H 0.648984 0.740721 -0.334606 0.144 Uiso 0.5 1 calc R U P A 1
H6C H 0.725945 0.694029 -0.268609 0.144 Uiso 0.5 1 calc R U P A 1
C7 C 0.7252(19) 0.6327(10) -0.1297(17) 0.094(6) Uani 0.5 1 d D U P A 1
H7A H 0.728096 0.609626 -0.079308 0.141 Uiso 0.5 1 calc R U P A 1
H7B H 0.785075 0.641667 -0.116647 0.141 Uiso 0.5 1 calc R U P A 1
H7C H 0.694313 0.607333 -0.184334 0.141 Uiso 0.5 1 calc R U P A 1
C8 C 0.6533(13) 0.6934(10) -0.0056(10) 0.100(5) Uani 0.5 1 d D U P A 1
H8A H 0.654833 0.647541 -0.007257 0.150 Uiso 0.5 1 calc R U P A 1
H8B H 0.603449 0.706784 0.000311 0.150 Uiso 0.5 1 calc R U P A 1
H8C H 0.708343 0.708816 0.045685 0.150 Uiso 0.5 1 calc R U P A 1
C9 C 0.5738(10) 0.8273(8) -0.0882(12) 0.083(4) Uani 0.5 1 d D U P A 1
H9A H 0.596217 0.868630 -0.091300 0.125 Uiso 0.5 1 calc R U P A 1
H9B H 0.594698 0.816738 -0.025451 0.125 Uiso 0.5 1 calc R U P A 1
H9C H 0.509239 0.827872 -0.122222 0.125 Uiso 0.5 1 calc R U P A 1
C10 C 0.6087(11) 0.8500(7) -0.2496(12) 0.082(4) Uani 0.5 1 d D U P A 1
H10A H 0.559810 0.846315 -0.311643 0.123 Uiso 0.5 1 calc R U P A 1
H10B H 0.663107 0.859683 -0.249373 0.123 Uiso 0.5 1 calc R U P A 1
H10C H 0.596109 0.883671 -0.219273 0.123 Uiso 0.5 1 calc R U P A 1
C11 C 0.6541(9) 0.6931(5) -0.0958(8) 0.058(3) Uani 0.5 1 d D U P A 2
C12 C 0.6773(13) 0.6871(7) -0.1624(11) 0.063(2) Uani 0.5 1 d D U P A 2
C13 C 0.6544(17) 0.7433(8) -0.2123(13) 0.0624(19) Uani 0.5 1 d D U P A 2
C14 C 0.6236(16) 0.7858(7) -0.1720(12) 0.057(2) Uani 0.5 1 d D U P A 2
C15 C 0.6219(9) 0.7548(6) -0.1007(8) 0.055(2) Uani 0.5 1 d D U P A 2
C16 C 0.6772(13) 0.6473(9) -0.0199(11) 0.100(5) Uani 0.5 1 d D U P A 2
H16A H 0.686912 0.605641 -0.037158 0.150 Uiso 0.5 1 calc R U P A 2
H16B H 0.628689 0.645298 -0.007898 0.150 Uiso 0.5 1 calc R U P A 2
H16C H 0.730954 0.661233 0.034206 0.150 Uiso 0.5 1 calc R U P A 2
C17 C 0.7236(19) 0.6307(11) -0.1725(17) 0.094(6) Uani 0.5 1 d D U P A 2
H17A H 0.784816 0.629661 -0.122721 0.141 Uiso 0.5 1 calc R U P A 2
H17B H 0.722587 0.633564 -0.229490 0.141 Uiso 0.5 1 calc R U P A 2
H17C H 0.693364 0.592371 -0.171874 0.141 Uiso 0.5 1 calc R U P A 2
C18 C 0.681(2) 0.7622(13) -0.279(2) 0.096(6) Uani 0.5 1 d D U P A 2
H18A H 0.710838 0.726921 -0.289384 0.144 Uiso 0.5 1 calc R U P A 2
H18B H 0.721854 0.797908 -0.255656 0.144 Uiso 0.5 1 calc R U P A 2
H18C H 0.628924 0.773993 -0.336165 0.144 Uiso 0.5 1 calc R U P A 2
C19 C 0.6093(12) 0.8552(6) -0.1920(13) 0.082(4) Uani 0.5 1 d D U P A 2
H19A H 0.666514 0.876161 -0.167172 0.123 Uiso 0.5 1 calc R U P A 2
H19B H 0.577184 0.872767 -0.164687 0.123 Uiso 0.5 1 calc R U P A 2
H19C H 0.575101 0.861613 -0.257104 0.123 Uiso 0.5 1 calc R U P A 2
C20 C 0.5931(11) 0.7836(9) -0.0401(11) 0.083(4) Uani 0.5 1 d D U P A 2
H20A H 0.528796 0.781599 -0.069377 0.125 Uiso 0.5 1 calc R U P A 2
H20B H 0.612131 0.827484 -0.028332 0.125 Uiso 0.5 1 calc R U P A 2
H20C H 0.619819 0.760566 0.016708 0.125 Uiso 0.5 1 calc R U P A 2
C21 C 0.5025(6) 0.5241(4) -0.4670(6) 0.082(2) Uani 1 1 d . . . . .
C26 C 0.5328(5) 0.7268(4) -0.6633(6) 0.073(2) Uani 1 1 d . . . . .
C27 C 0.6151(5) 0.7265(5) -0.5870(6) 0.089(3) Uani 1 1 d . . . . .
H27 H 0.658310 0.698095 -0.583252 0.107 Uiso 1 1 calc R U . . .
C28 C 0.6367(6) 0.7661(6) -0.5160(7) 0.106(4) Uani 1 1 d . . . . .
H28 H 0.693754 0.763751 -0.464050 0.127 Uiso 1 1 calc R U . . .
C29 C 0.5769(7) 0.8093(6) -0.5188(7) 0.100(3) Uani 1 1 d . . . . .
H29 H 0.593000 0.836833 -0.469644 0.120 Uiso 1 1 calc R U . . .
C30 C 0.4942(7) 0.8119(5) -0.5933(7) 0.091(3) Uani 1 1 d . . . . .
H30 H 0.451915 0.841011 -0.596506 0.109 Uiso 1 1 calc R U . . .
C31 C 0.4735(5) 0.7721(4) -0.6629(6) 0.076(2) Uani 1 1 d . . . . .
H31 H 0.415964 0.774640 -0.714217 0.091 Uiso 1 1 calc R U . . .
C32 C 0.5780(5) 0.6351(4) -0.7424(6) 0.073(2) Uani 1 1 d . . . . .
C33 C 0.6197(6) 0.5923(6) -0.6725(7) 0.105(3) Uani 1 1 d . . . . .
H33 H 0.603661 0.591897 -0.627812 0.126 Uiso 1 1 calc R U . . .
C34 C 0.6834(6) 0.5502(6) -0.6640(8) 0.100(3) Uani 1 1 d . . . . .
H34 H 0.712055 0.523369 -0.613246 0.120 Uiso 1 1 calc R U . . .
C35 C 0.7042(6) 0.5478(5) -0.7298(8) 0.094(3) Uani 1 1 d . . . . .
H35 H 0.747045 0.518863 -0.725445 0.113 Uiso 1 1 calc R U . . .
C36 C 0.6635(6) 0.5870(5) -0.8015(7) 0.092(3) Uani 1 1 d . . . . .
H36 H 0.676794 0.584595 -0.848132 0.111 Uiso 1 1 calc R U . . .
C37 C 0.6026(5) 0.6304(4) -0.8067(6) 0.078(2) Uani 1 1 d . . . . .
H37 H 0.576580 0.658220 -0.856477 0.094 Uiso 1 1 calc R U . . .
B1 B 0.500000 0.6824(9) -0.750000 0.085(4) Uani 1 2 d S T P . .
C1 C 0.7890(17) 0.3951(11) 0.0704(16) 0.151(12) Uani 0.5 1 d D U P B -1
H1C H 0.808550 0.394482 0.025981 0.181 Uiso 0.5 1 calc R U P B -1
H1F H 0.755581 0.356231 0.063453 0.181 Uiso 0.5 1 calc R U P B -1
O1I O 0.7358(9) 0.4478(7) 0.0565(9) 0.100(4) Uani 0.5 1 d D U P B -1
C1J C 0.7979(16) 0.4981(9) 0.1134(15) 0.121(8) Uani 0.5 1 d D U P B -1
H1JA H 0.826774 0.517988 0.083412 0.145 Uiso 0.5 1 calc R U P B -1
H1JB H 0.767429 0.530593 0.128311 0.145 Uiso 0.5 1 calc R U P B -1
C1K C 0.862(2) 0.4630(14) 0.1944(14) 0.165(12) Uani 0.5 1 d D U P B -1
H1KA H 0.842891 0.460931 0.238836 0.198 Uiso 0.5 1 calc R U P B -1
H1KB H 0.921183 0.482719 0.222689 0.198 Uiso 0.5 1 calc R U P B -1
C1L C 0.864(2) 0.3991(14) 0.1593(16) 0.157(13) Uani 0.5 1 d D U P B -1
H1LA H 0.918763 0.392970 0.158485 0.188 Uiso 0.5 1 calc R U P B -1
H1LB H 0.860102 0.366535 0.198041 0.188 Uiso 0.5 1 calc R U P B -1
O3 O 0.5333(13) 0.9509(10) -0.0397(17) 0.161(7) Uani 0.5 1 d D U P C -2
C1Q C 0.5817(15) 0.985(2) 0.042(2) 0.135(10) Uani 0.5 1 d D U P C -2
H1QA H 0.614570 1.019914 0.034507 0.162 Uiso 0.5 1 calc R U P C -2
H1QB H 0.624498 0.957426 0.090607 0.162 Uiso 0.5 1 calc R U P C -2
C1R C 0.5167(15) 1.0107(12) 0.0655(14) 0.116(8) Uani 0.5 1 d D U P C -2
H1RA H 0.538850 1.049311 0.101991 0.139 Uiso 0.5 1 calc R U P C -2
H1RB H 0.502142 0.979398 0.098166 0.139 Uiso 0.5 1 calc R U P C -2
C1S C 0.4383(17) 1.0241(18) -0.0267(18) 0.125(10) Uani 0.5 1 d D U P C -2
H1SA H 0.382185 1.020398 -0.027025 0.149 Uiso 0.5 1 calc R U P C -2
H1SB H 0.442206 1.066388 -0.047806 0.149 Uiso 0.5 1 calc R U P C -2
C1T C 0.4461(14) 0.9743(14) -0.0826(17) 0.129(9) Uani 0.5 1 d D U P C -2
H1TA H 0.404861 0.939704 -0.092145 0.155 Uiso 0.5 1 calc R U P C -2
H1TB H 0.430153 0.991670 -0.142013 0.155 Uiso 0.5 1 calc R U P C -2
O2 O 0.794(2) 0.6139(11) -0.368(2) 0.202(11) Uani 0.5 1 d D U P D -1
C1M C 0.744(2) 0.5578(16) -0.388(3) 0.217(14) Uani 0.5 1 d D U P D -1
H1MA H 0.682827 0.563873 -0.437916 0.260 Uiso 0.5 1 calc R U P D -1
H1MB H 0.742648 0.542343 -0.334446 0.260 Uiso 0.5 1 calc R U P D -1
C1N C 0.795(2) 0.5141(13) -0.413(2) 0.175(14) Uani 0.5 1 d D U P D -1
H1NA H 0.776511 0.469908 -0.415650 0.210 Uiso 0.5 1 calc R U P D -1
H1NB H 0.789016 0.525795 -0.471265 0.210 Uiso 0.5 1 calc R U P D -1
C1O C 0.8865(18) 0.5258(13) -0.335(2) 0.155(12) Uani 0.5 1 d D U P D -1
H1OA H 0.929852 0.528645 -0.355364 0.186 Uiso 0.5 1 calc R U P D -1
H1OB H 0.905068 0.492620 -0.289207 0.186 Uiso 0.5 1 calc R U P D -1
C1P C 0.875(2) 0.5883(12) -0.301(2) 0.162(12) Uani 0.5 1 d D U P D -1
H1PA H 0.874439 0.582282 -0.244417 0.195 Uiso 0.5 1 calc R U P D -1
H1PB H 0.924217 0.616758 -0.288545 0.195 Uiso 0.5 1 calc R U P D -1

loop_
_atom_site_aniso_label
_atom_site_aniso_U_11
_atom_site_aniso_U_22
_atom_site_aniso_U_33
_atom_site_aniso_U_23
_atom_site_aniso_U_13
_atom_site_aniso_U_12
Tb1 0.0314(2) 0.0460(2) 0.0463(2) 0.000 0.01723(17) 0.000
N1 0.052(3) 0.081(4) 0.051(3) 0.003(3) 0.027(3) 0.018(3)
C22 0.029(5) 0.075(4) 0.078(4) -0.013(3) 0.023(4) -0.007(3)
C1A 0.222(13) 0.083(7) 0.124(8) -0.045(6) 0.133(9) -0.060(8)
C1B 0.270(16) 0.116(9) 0.161(11) -0.071(8) 0.173(12) -0.076(10)
C1D 0.074(5) 0.074(5) 0.093(6) -0.024(4) 0.054(5) -0.008(4)
C1E 0.071(5) 0.090(6) 0.084(6) -0.027(5) 0.041(5) -0.007(4)
C2 0.028(3) 0.069(4) 0.072(6) -0.012(4) 0.012(4) -0.002(3)
C3 0.039(5) 0.056(8) 0.059(4) -0.008(5) 0.011(3) -0.011(6)
C4 0.030(5) 0.065(7) 0.056(7) -0.014(4) 0.012(6) -0.006(5)
C5 0.036(4) 0.054(4) 0.071(9) -0.008(4) 0.021(7) -0.010(3)
C6 0.064(12) 0.13(2) 0.109(8) -0.015(11) 0.056(8) -0.024(13)
C7 0.045(5) 0.083(6) 0.12(2) -0.019(10) 0.022(13) 0.013(4)
C8 0.072(9) 0.118(12) 0.066(6) 0.014(8) 0.003(5) -0.041(10)
C9 0.057(7) 0.099(10) 0.089(9) -0.045(7) 0.034(7) -0.016(7)
C10 0.057(6) 0.068(5) 0.111(12) 0.003(7) 0.036(9) -0.019(5)
C11 0.039(5) 0.056(8) 0.059(4) -0.008(5) 0.011(3) -0.011(6)
C12 0.028(3) 0.069(4) 0.072(6) -0.012(4) 0.012(4) -0.002(3)
C13 0.029(5) 0.075(4) 0.078(4) -0.013(3) 0.023(4) -0.007(3)
C14 0.036(4) 0.054(4) 0.071(9) -0.008(4) 0.021(7) -0.010(3)
C15 0.030(5) 0.065(7) 0.056(7) -0.014(4) 0.012(6) -0.006(5)
C16 0.072(9) 0.118(12) 0.066(6) 0.014(8) 0.003(5) -0.041(10)
C17 0.045(5) 0.083(6) 0.12(2) -0.019(10) 0.022(13) 0.013(4)
C18 0.064(12) 0.13(2) 0.109(8) -0.015(11) 0.056(8) -0.024(13)
C19 0.057(6) 0.068(5) 0.111(12) 0.003(7) 0.036(9) -0.019(5)
C20 0.057(7) 0.099(10) 0.089(9) -0.045(7) 0.034(7) -0.016(7)
C21 0.095(6) 0.072(6) 0.078(6) -0.012(4) 0.043(5) -0.009(5)
C26 0.045(4) 0.099(6) 0.075(5) 0.004(4) 0.032(4) 0.000(4)
C27 0.046(4) 0.139(9) 0.080(6) -0.008(6) 0.031(4) 0.002(5)
C28 0.058(5) 0.175(11) 0.082(6) -0.006(7) 0.034(5) -0.007(6)
C29 0.089(7) 0.134(9) 0.095(7) -0.027(6) 0.060(6) -0.021(6)
C30 0.082(6) 0.105(8) 0.101(7) -0.002(6) 0.059(6) 0.002(5)
C31 0.054(4) 0.087(6) 0.084(6) 0.009(5) 0.032(4) 0.003(4)
C32 0.044(4) 0.085(6) 0.080(5) -0.002(4) 0.025(4) -0.004(4)
C33 0.078(6) 0.144(10) 0.105(7) 0.008(7) 0.054(6) 0.020(7)
C34 0.075(6) 0.119(9) 0.102(7) 0.006(6) 0.043(6) 0.017(6)
C35 0.050(5) 0.097(7) 0.124(8) -0.011(6) 0.036(5) 0.005(5)
C36 0.069(5) 0.101(7) 0.099(7) -0.017(6) 0.038(5) -0.003(5)
C37 0.046(4) 0.087(6) 0.089(6) -0.011(5) 0.026(4) -0.003(4)
B1 0.038(6) 0.133(14) 0.076(9) 0.000 0.024(6) 0.000
C1 0.122(16) 0.140(16) 0.108(14) -0.020(13) -0.001(13) 0.041(13)
O1I 0.079(8) 0.114(10) 0.087(8) 0.015(7) 0.029(6) 0.008(7)
C1J 0.109(14) 0.130(15) 0.096(12) -0.039(11) 0.032(11) 0.024(10)
C1K 0.133(18) 0.20(2) 0.095(13) -0.035(13) 0.012(12) 0.048(16)
C1L 0.108(16) 0.19(2) 0.102(14) -0.015(14) 0.003(12) 0.074(16)
O3 0.098(11) 0.163(16) 0.186(16) -0.062(13) 0.046(11) 0.011(11)
C1Q 0.063(11) 0.110(17) 0.182(18) -0.051(15) 0.027(10) -0.016(11)
C1R 0.071(13) 0.093(15) 0.130(12) -0.025(12) 0.012(10) 0.003(12)
C1S 0.071(13) 0.12(2) 0.125(14) -0.038(14) 0.009(11) 0.000(13)
C1T 0.074(11) 0.15(2) 0.139(14) -0.043(14) 0.038(11) -0.007(14)
O2 0.21(2) 0.125(15) 0.26(3) -0.044(17) 0.11(2) 0.025(13)
C1M 0.16(2) 0.18(2) 0.28(3) -0.04(2) 0.09(2) -0.007(16)
C1N 0.18(2) 0.086(16) 0.23(3) -0.045(17) 0.08(2) -0.041(17)
C1O 0.17(2) 0.124(17) 0.18(2) -0.057(16) 0.093(18) 0.000(15)
C1P 0.20(2) 0.081(15) 0.20(3) -0.046(15) 0.094(19) -0.029(14)

loop_
_atom_type_symbol
_atom_type_description
_atom_type_scat_dispersion_real
_atom_type_scat_dispersion_imag
_atom_type_scat_source
C C 0.0033 0.0016 'International Tables Vol C Tables 4.2.6.8 and 6.1.1.4'
H H 0.0000 0.0000 'International Tables Vol C Tables 4.2.6.8 and 6.1.1.4'
B B 0.0013 0.0007 'International Tables Vol C Tables 4.2.6.8 and 6.1.1.4'
N N 0.0061 0.0033 'International Tables Vol C Tables 4.2.6.8 and 6.1.1.4'
O O 0.0106 0.0060 'International Tables Vol C Tables 4.2.6.8 and 6.1.1.4'
Tb Tb -0.1723 4.1537 'International Tables Vol C Tables 4.2.6.8 and 6.1.1.4'

loop_
_exptl_crystal_face_index_h
_exptl_crystal_face_index_k
_exptl_crystal_face_index_l
_exptl_crystal_face_perp_dist
-1 -1 0 0.0576
1 1 0 0.0678
40 4 -16 0.0661
-38 11 22 0.0671
-2 -1 0 0.0573
2 1 0 0.0706
1 -1 -1 0.0685
-1 1 1 0.0800
0 30 0 0.0773
-5 3 1 0.0363
-4 4 0 0.0273
0 -2 2 0.0686
0 2 -2 0.0482
3 -5 -1 0.0516

loop_
_geom_angle_atom_site_label_1
_geom_angle_atom_site_label_2
_geom_angle_atom_site_label_3
_geom_angle
_geom_angle_site_symmetry_1
_geom_angle_site_symmetry_3
_geom_angle_publ_flag
N1 Tb1 N1 91.4(3) 2_654 . ?
N1 Tb1 C3 79.2(3) 2_654 . ?
N1 Tb1 C3 115.1(3) . . ?
N1 Tb1 C3 115.1(3) 2_654 2_654 ?
N1 Tb1 C3 79.3(3) . 2_654 ?
N1 Tb1 C4 102.1(3) . 2_654 ?
N1 Tb1 C4 134.9(3) . . ?
N1 Tb1 C4 102.1(3) 2_654 . ?
N1 Tb1 C4 134.9(3) 2_654 2_654 ?
N1 Tb1 C5 112.1(3) 2_654 2_654 ?
N1 Tb1 C5 112.1(3) . . ?
N1 Tb1 C5 129.6(3) 2_654 . ?
N1 Tb1 C5 129.6(3) . 2_654 ?
N1 Tb1 C13 88.0(4) 2_654 2_654 ?
N1 Tb1 C13 88.0(4) . . ?
N1 Tb1 C13 123.0(4) . 2_654 ?
N1 Tb1 C13 123.0(4) 2_654 . ?
N1 Tb1 C14 120.0(3) . 2_654 ?
N1 Tb1 C14 118.8(3) . . ?
N1 Tb1 C14 118.8(3) 2_654 2_654 ?
N1 Tb1 C14 120.0(3) 2_654 . ?
C3 Tb1 C3 160.4(5) 2_654 . ?
C3 Tb1 C5 112.8(4) . 2_654 ?
C3 Tb1 C5 50.6(4) . . ?
C3 Tb1 C5 112.8(4) 2_654 . ?
C3 Tb1 C5 50.6(4) 2_654 2_654 ?
C4 Tb1 C3 129.2(4) 2_654 . ?
C4 Tb1 C3 129.2(4) . 2_654 ?
C4 Tb1 C3 31.2(2) 2_654 2_654 ?
C4 Tb1 C3 31.2(2) . . ?
C4 Tb1 C4 98.1(5) 2_654 . ?
C4 Tb1 C5 30.9(3) . . ?
C4 Tb1 C5 84.6(5) 2_654 . ?
C4 Tb1 C5 30.9(3) 2_654 2_654 ?
C4 Tb1 C5 84.6(5) . 2_654 ?
C4 Tb1 C13 48.6(5) 2_654 2_654 ?
C4 Tb1 C13 100.6(4) . 2_654 ?
C4 Tb1 C14 90.7(4) . 2_654 ?
C4 Tb1 C14 21.0(4) 2_654 2_654 ?
C5 Tb1 C5 86.9(7) 2_654 . ?
C13 Tb1 C14 110.2(5) 2_654 . ?
C13 Tb1 C14 30.9(3) . . ?
C14 Tb1 C14 90.6(7) 2_654 . ?
C1A N1 Tb1 120.6(5) . . ?
C1E N1 Tb1 127.2(6) . . ?
C1E N1 C1A 111.3(7) . . ?
C2 C22 Tb1 72.7(6) . . ?
C2 C22 C5 107.2(8) . . ?
C2 C22 C6 129.2(12) . . ?
C5 C22 Tb1 71.6(11) . . ?
C5 C22 C6 123.5(12) . . ?
C6 C22 Tb1 123.9(14) . . ?
N1 C1A H1A 116.9 . . ?
N1 C1A C1B 126.2(9) . . ?
C1B C1A H1A 116.9 . . ?
C1A C1B H1B 119.4 . . ?
C21 C1B C1A 121.2(10) . . ?
C21 C1B H1B 119.4 . . ?
C1E C1D H1D 118.1 . . ?
C21 C1D H1D 118.1 . . ?
C21 C1D C1E 123.8(8) . . ?
N1 C1E C1D 123.7(8) . . ?
N1 C1E H1E 118.2 . . ?
C1D C1E H1E 118.2 . . ?
C22 C2 Tb1 77.4(7) . . ?
C22 C2 C3 108.8(8) . . ?
C22 C2 C7 121.9(12) . . ?
C3 C2 Tb1 73.6(6) . . ?
C3 C2 C7 129.0(12) . . ?
C7 C2 Tb1 120.6(12) . . ?
C2 C3 Tb1 75.8(7) . . ?
C2 C3 C4 107.8(8) . . ?
C2 C3 C8 127.0(12) . . ?
C4 C3 Tb1 73.3(8) . . ?
C4 C3 C8 124.8(11) . . ?
C8 C3 Tb1 121.9(10) . . ?
C3 C4 Tb1 75.5(8) . . ?
C3 C4 C9 126.9(11) . . ?
C5 C4 Tb1 75.8(11) . . ?
C5 C4 C3 106.8(8) . . ?
C5 C4 C9 125.6(11) . . ?
C9 C4 Tb1 122.2(10) . . ?
C22 C5 Tb1 78.3(11) . . ?
C22 C5 C4 109.3(8) . . ?
C22 C5 C10 122.7(11) . . ?
C4 C5 Tb1 73.3(10) . . ?
C4 C5 C10 126.5(11) . . ?
C10 C5 Tb1 126.4(14) . . ?
C22 C6 H6A 109.5 . . ?
C22 C6 H6B 109.5 . . ?
C22 C6 H6C 109.5 . . ?
H6A C6 H6B 109.5 . . ?
H6A C6 H6C 109.5 . . ?
H6B C6 H6C 109.5 . . ?
C2 C7 H7A 109.5 . . ?
C2 C7 H7B 109.5 . . ?
C2 C7 H7C 109.5 . . ?
H7A C7 H7B 109.5 . . ?
H7A C7 H7C 109.5 . . ?
H7B C7 H7C 109.5 . . ?
C3 C8 H8A 109.5 . . ?
C3 C8 H8B 109.5 . . ?
C3 C8 H8C 109.5 . . ?
H8A C8 H8B 109.5 . . ?
H8A C8 H8C 109.5 . . ?
H8B C8 H8C 109.5 . . ?
C4 C9 H9A 109.5 . . ?
C4 C9 H9B 109.5 . . ?
C4 C9 H9C 109.5 . . ?
H9A C9 H9B 109.5 . . ?
H9A C9 H9C 109.5 . . ?
H9B C9 H9C 109.5 . . ?
C5 C10 H10A 109.5 . . ?
C5 C10 H10B 109.5 . . ?
C5 C10 H10C 109.5 . . ?
H10A C10 H10B 109.5 . . ?
H10A C10 H10C 109.5 . . ?
H10B C10 H10C 109.5 . . ?
C12 C11 Tb1 76.0(7) . . ?
C12 C11 C15 108.0(8) . . ?
C12 C11 C16 125.8(11) . . ?
C15 C11 Tb1 74.4(6) . . ?
C15 C11 C16 125.0(11) . . ?
C16 C11 Tb1 125.4(9) . . ?
C11 C12 Tb1 73.5(6) . . ?
C11 C12 C17 124.4(12) . . ?
C13 C12 Tb1 72.2(9) . . ?
C13 C12 C11 108.1(8) . . ?
C13 C12 C17 127.3(12) . . ?
C17 C12 Tb1 122.9(12) . . ?
C12 C13 Tb1 77.2(8) . . ?
C12 C13 C14 107.8(9) . . ?
C12 C13 C18 126.3(12) . . ?
C14 C13 Tb1 75.3(12) . . ?
C14 C13 C18 123.9(12) . . ?
C18 C13 Tb1 126.5(15) . . ?
C13 C14 Tb1 73.7(12) . . ?
C13 C14 C15 108.4(8) . . ?
C13 C14 C19 125.2(11) . . ?
C15 C14 Tb1 74.8(9) . . ?
C15 C14 C19 125.6(11) . . ?
C19 C14 Tb1 125.1(14) . . ?
C11 C15 Tb1 74.8(6) . . ?
C11 C15 C20 127.1(11) . . ?
C14 C15 Tb1 74.4(10) . . ?
C14 C15 C11 107.4(8) . . ?
C14 C15 C20 125.5(11) . . ?
C20 C15 Tb1 118.0(9) . . ?
C11 C16 H16A 109.5 . . ?
C11 C16 H16B 109.5 . . ?
C11 C16 H16C 109.5 . . ?
H16A C16 H16B 109.5 . . ?
H16A C16 H16C 109.5 . . ?
H16B C16 H16C 109.5 . . ?
C12 C17 H17A 109.5 . . ?
C12 C17 H17B 109.5 . . ?
C12 C17 H17C 109.5 . . ?
H17A C17 H17B 109.5 . . ?
H17A C17 H17C 109.5 . . ?
H17B C17 H17C 109.5 . . ?
C13 C18 H18A 109.5 . . ?
C13 C18 H18B 109.5 . . ?
C13 C18 H18C 109.5 . . ?
H18A C18 H18B 109.5 . . ?
H18A C18 H18C 109.5 . . ?
H18B C18 H18C 109.5 . . ?
C14 C19 H19A 109.5 . . ?
C14 C19 H19B 109.5 . . ?
C14 C19 H19C 109.5 . . ?
H19A C19 H19B 109.5 . . ?
H19A C19 H19C 109.5 . . ?
H19B C19 H19C 109.5 . . ?
C15 C20 H20A 109.5 . . ?
C15 C20 H20B 109.5 . . ?
C15 C20 H20C 109.5 . . ?
H20A C20 H20B 109.5 . . ?
H20A C20 H20C 109.5 . . ?
H20B C20 H20C 109.5 . . ?
C1B C21 C1D 113.6(8) . . ?
C1B C21 C21 123.6(11) . 5_664 ?
C1D C21 C21 122.8(11) . 5_664 ?
C27 C26 C31 114.5(8) . . ?
C27 C26 B1 126.3(8) . . ?
C31 C26 B1 119.2(7) . . ?
C26 C27 H27 119.0 . . ?
C28 C27 C26 122.0(9) . . ?
C28 C27 H27 119.0 . . ?
C27 C28 H28 119.3 . . ?
C27 C28 C29 121.4(9) . . ?
C29 C28 H28 119.3 . . ?
C28 C29 H29 120.5 . . ?
C30 C29 C28 119.1(10) . . ?
C30 C29 H29 120.5 . . ?
C29 C30 H30 120.5 . . ?
C31 C30 C29 118.9(9) . . ?
C31 C30 H30 120.5 . . ?
C26 C31 H31 118.0 . . ?
C30 C31 C26 124.1(8) . . ?
C30 C31 H31 118.0 . . ?
C33 C32 B1 121.2(8) . . ?
C37 C32 C33 114.0(8) . . ?
C37 C32 B1 124.5(7) . . ?
C32 C33 H33 118.0 . . ?
C34 C33 C32 123.9(10) . . ?
C34 C33 H33 118.0 . . ?
C33 C34 H34 120.5 . . ?
C35 C34 C33 118.9(10) . . ?
C35 C34 H34 120.5 . . ?
C34 C35 H35 120.0 . . ?
C36 C35 C34 120.0(9) . . ?
C36 C35 H35 120.0 . . ?
C35 C36 H36 120.0 . . ?
C35 C36 C37 120.0(10) . . ?
C37 C36 H36 120.0 . . ?
C32 C37 H37 118.5 . . ?
C36 C37 C32 123.0(9) . . ?
C36 C37 H37 118.5 . . ?
C26 B1 C26 107.9(13) 2_653 . ?
C26 B1 C32 113.3(4) 2_653 2_653 ?
C26 B1 C32 108.7(4) . 2_653 ?
C26 B1 C32 108.7(4) 2_653 . ?
C26 B1 C32 113.3(4) . . ?
C32 B1 C32 105.0(12) . 2_653 ?
H1C C1 H1F 108.5 . . ?
O1I C1 H1C 110.2 . . ?
O1I C1 H1F 110.2 . . ?
O1I C1 C1L 107.7(15) . . ?
C1L C1 H1C 110.2 . . ?
C1L C1 H1F 110.2 . . ?
C1 O1I C1J 105.2(14) . . ?
O1I C1J H1JA 111.3 . . ?
O1I C1J H1JB 111.3 . . ?
H1JA C1J H1JB 109.2 . . ?
C1K C1J O1I 102.2(12) . . ?
C1K C1J H1JA 111.3 . . ?
C1K C1J H1JB 111.3 . . ?
C1J C1K H1KA 111.0 . . ?
C1J C1K H1KB 111.0 . . ?
C1J C1K C1L 103.9(12) . . ?
H1KA C1K H1KB 109.0 . . ?
C1L C1K H1KA 111.0 . . ?
C1L C1K H1KB 111.0 . . ?
C1 C1L C1K 107.2(13) . . ?
C1 C1L H1LA 110.3 . . ?
C1 C1L H1LB 110.3 . . ?
C1K C1L H1LA 110.3 . . ?
C1K C1L H1LB 110.3 . . ?
H1LA C1L H1LB 108.5 . . ?
C1T O3 C1Q 106.3(18) . . ?
O3 C1Q H1QA 110.2 . . ?
O3 C1Q H1QB 110.2 . . ?
O3 C1Q C1R 107.5(17) . . ?
H1QA C1Q H1QB 108.5 . . ?
C1R C1Q H1QA 110.2 . . ?
C1R C1Q H1QB 110.2 . . ?
C1Q C1R H1RA 111.5 . . ?
C1Q C1R H1RB 111.5 . . ?
C1Q C1R C1S 101.3(15) . . ?
H1RA C1R H1RB 109.3 . . ?
C1S C1R H1RA 111.5 . . ?
C1S C1R H1RB 111.5 . . ?
C1R C1S H1SA 111.3 . . ?
C1R C1S H1SB 111.3 . . ?
H1SA C1S H1SB 109.2 . . ?
C1T C1S C1R 102.3(14) . . ?
C1T C1S H1SA 111.3 . . ?
C1T C1S H1SB 111.3 . . ?
O3 C1T C1S 110.3(16) . . ?
O3 C1T H1TA 109.6 . . ?
O3 C1T H1TB 109.6 . . ?
C1S C1T H1TA 109.6 . . ?
C1S C1T H1TB 109.6 . . ?
H1TA C1T H1TB 108.1 . . ?
C1P O2 C1M 97(3) . . ?
O2 C1M H1MA 111.4 . . ?
O2 C1M H1MB 111.4 . . ?
O2 C1M C1N 101.7(17) . . ?
H1MA C1M H1MB 109.3 . . ?
C1N C1M H1MA 111.4 . . ?
C1N C1M H1MB 111.4 . . ?
C1M C1N H1NA 111.9 . . ?
C1M C1N H1NB 111.9 . . ?
H1NA C1N H1NB 109.6 . . ?
C1O C1N C1M 99.3(15) . . ?
C1O C1N H1NA 111.9 . . ?
C1O C1N H1NB 111.9 . . ?
C1N C1O H1OA 111.5 . . ?
C1N C1O H1OB 111.5 . . ?
C1N C1O C1P 101.6(12) . . ?
H1OA C1O H1OB 109.3 . . ?
C1P C1O H1OA 111.5 . . ?
C1P C1O H1OB 111.5 . . ?
O2 C1P C1O 107.3(16) . . ?
O2 C1P H1PA 110.3 . . ?
O2 C1P H1PB 110.3 . . ?
C1O C1P H1PA 110.3 . . ?
C1O C1P H1PB 110.3 . . ?
H1PA C1P H1PB 108.5 . . ?

loop_
_geom_bond_atom_site_label_1
_geom_bond_atom_site_label_2
_geom_bond_distance
_geom_bond_site_symmetry_2
_geom_bond_publ_flag
Tb1 N1 2.446(6) 2_654 ?
Tb1 N1 2.446(6) . ?
Tb1 C3 2.661(14) 2_654 ?
Tb1 C3 2.661(14) . ?
Tb1 C4 2.632(15) 2_654 ?
Tb1 C4 2.632(15) . ?
Tb1 C5 2.66(2) 2_654 ?
Tb1 C5 2.66(2) . ?
Tb1 C13 2.64(2) . ?
Tb1 C13 2.64(2) 2_654 ?
Tb1 C14 2.66(2) 2_654 ?
Tb1 C14 2.66(2) . ?
N1 C1A 1.371(11) . ?
N1 C1E 1.322(10) . ?
C22 C2 1.401(10) . ?
C22 C5 1.408(10) . ?
C22 C6 1.512(11) . ?
C1A H1A 0.9500 . ?
C1A C1B 1.382(10) . ?
C1B H1B 0.9500 . ?
C1B C21 1.323(13) . ?
C1D H1D 0.9500 . ?
C1D C1E 1.380(9) . ?
C1D C21 1.371(11) . ?
C1E H1E 0.9500 . ?
C2 C3 1.411(10) . ?
C2 C7 1.512(11) . ?
C3 C4 1.422(10) . ?
C3 C8 1.503(11) . ?
C4 C5 1.412(10) . ?
C4 C9 1.507(11) . ?
C5 C10 1.516(11) . ?
C6 H6A 0.9800 . ?
C6 H6B 0.9800 . ?
C6 H6C 0.9800 . ?
C7 H7A 0.9800 . ?
C7 H7B 0.9800 . ?
C7 H7C 0.9800 . ?
C8 H8A 0.9800 . ?
C8 H8B 0.9800 . ?
C8 H8C 0.9800 . ?
C9 H9A 0.9800 . ?
C9 H9B 0.9800 . ?
C9 H9C 0.9800 . ?
C10 H10A 0.9800 . ?
C10 H10B 0.9800 . ?
C10 H10C 0.9800 . ?
C11 C12 1.413(10) . ?
C11 C15 1.420(10) . ?
C11 C16 1.518(11) . ?
C12 C13 1.412(10) . ?
C12 C17 1.516(11) . ?
C13 C14 1.413(10) . ?
C13 C18 1.517(11) . ?
C14 C15 1.415(10) . ?
C14 C19 1.514(11) . ?
C15 C20 1.510(11) . ?
C16 H16A 0.9800 . ?
C16 H16B 0.9800 . ?
C16 H16C 0.9800 . ?
C17 H17A 0.9800 . ?
C17 H17B 0.9800 . ?
C17 H17C 0.9800 . ?
C18 H18A 0.9800 . ?
C18 H18B 0.9800 . ?
C18 H18C 0.9800 . ?
C19 H19A 0.9800 . ?
C19 H19B 0.9800 . ?
C19 H19C 0.9800 . ?
C20 H20A 0.9800 . ?
C20 H20B 0.9800 . ?
C20 H20C 0.9800 . ?
C21 C21 1.506(17) 5_664 ?
C26 C27 1.378(11) . ?
C26 C31 1.428(11) . ?
C26 B1 1.613(14) . ?
C27 H27 0.9500 . ?
C27 C28 1.377(14) . ?
C28 H28 0.9500 . ?
C28 C29 1.384(15) . ?
C29 H29 0.9500 . ?
C29 C30 1.371(14) . ?
C30 H30 0.9500 . ?
C30 C31 1.363(13) . ?
C31 H31 0.9500 . ?
C32 C33 1.391(13) . ?
C32 C37 1.391(12) . ?
C32 B1 1.657(14) . ?
C33 H33 0.9500 . ?
C33 C34 1.388(14) . ?
C34 H34 0.9500 . ?
C34 C35 1.364(14) . ?
C35 H35 0.9500 . ?
C35 C36 1.360(14) . ?
C36 H36 0.9500 . ?
C36 C37 1.387(12) . ?
C37 H37 0.9500 . ?
C1 H1C 0.9900 . ?
C1 H1F 0.9900 . ?
C1 O1I 1.405(14) . ?
C1 C1L 1.430(14) . ?
O1I C1J 1.491(13) . ?
C1J H1JA 0.9900 . ?
C1J H1JB 0.9900 . ?
C1J C1K 1.480(14) . ?
C1K H1KA 0.9900 . ?
C1K H1KB 0.9900 . ?
C1K C1L 1.497(14) . ?
C1L H1LA 0.9900 . ?
C1L H1LB 0.9900 . ?
O3 C1Q 1.428(14) . ?
O3 C1T 1.414(14) . ?
C1Q H1QA 0.9900 . ?
C1Q H1QB 0.9900 . ?
C1Q C1R 1.501(14) . ?
C1R H1RA 0.9900 . ?
C1R H1RB 0.9900 . ?
C1R C1S 1.514(14) . ?
C1S H1SA 0.9900 . ?
C1S H1SB 0.9900 . ?
C1S C1T 1.492(13) . ?
C1T H1TA 0.9900 . ?
C1T H1TB 0.9900 . ?
O2 C1M 1.421(16) . ?
O2 C1P 1.415(15) . ?
C1M H1MA 0.9900 . ?
C1M H1MB 0.9900 . ?
C1M C1N 1.510(14) . ?
C1N H1NA 0.9900 . ?
C1N H1NB 0.9900 . ?
C1N C1O 1.508(14) . ?
C1O H1OA 0.9900 . ?
C1O H1OB 0.9900 . ?
C1O C1P 1.518(14) . ?
C1P H1PA 0.9900 . ?
C1P H1PB 0.9900 . ?

loop_
_geom_torsion_atom_site_label_1
_geom_torsion_atom_site_label_2
_geom_torsion_atom_site_label_3
_geom_torsion_atom_site_label_4
_geom_torsion
_geom_torsion_site_symmetry_1
_geom_torsion_site_symmetry_2
_geom_torsion_site_symmetry_3
_geom_torsion_site_symmetry_4
_geom_torsion_publ_flag
Tb1 N1 C1A C1B 168.2(11) . . . . ?
Tb1 N1 C1E C1D -170.5(6) . . . . ?
Tb1 C22 C2 C3 -67.6(6) . . . . ?
Tb1 C22 C2 C7 118.4(14) . . . . ?
Tb1 C22 C5 C4 67.5(14) . . . . ?
Tb1 C22 C5 C10 -126(2) . . . . ?
Tb1 C2 C3 C4 -66.9(9) . . . . ?
Tb1 C2 C3 C8 119.5(13) . . . . ?
Tb1 C3 C4 C5 -69.9(13) . . . . ?
Tb1 C3 C4 C9 119.6(15) . . . . ?
Tb1 C4 C5 C22 -70.8(15) . . . . ?
Tb1 C4 C5 C10 123(2) . . . . ?
Tb1 C11 C12 C13 64.4(10) . . . . ?
Tb1 C11 C12 C17 -118.9(15) . . . . ?
Tb1 C11 C15 C14 -67.8(12) . . . . ?
Tb1 C11 C15 C20 113.8(12) . . . . ?
Tb1 C12 C13 C14 69.8(15) . . . . ?
Tb1 C12 C13 C18 -126(2) . . . . ?
Tb1 C13 C14 C15 67.3(14) . . . . ?
Tb1 C13 C14 C19 -122(2) . . . . ?
Tb1 C14 C15 C11 68.0(8) . . . . ?
Tb1 C14 C15 C20 -113.5(13) . . . . ?
N1 C1A C1B C21 3(2) . . . . ?
C22 C2 C3 Tb1 70.1(7) . . . . ?
C22 C2 C3 C4 3.3(10) . . . . ?
C22 C2 C3 C8 -170.4(14) . . . . ?
C1A N1 C1E C1D -1.5(13) . . . . ?
C1A C1B C21 C1D -0.2(19) . . . . ?
C1A C1B C21 C21 178.1(13) . . . 5_664 ?
C1E N1 C1A C1B -1.6(17) . . . . ?
C1E C1D C21 C1B -2.8(16) . . . . ?
C1E C1D C21 C21 178.9(10) . . . 5_664 ?
C2 C22 C5 Tb1 -64.5(9) . . . . ?
C2 C22 C5 C4 3(2) . . . . ?
C2 C22 C5 C10 169.6(17) . . . . ?
C2 C3 C4 Tb1 68.5(8) . . . . ?
C2 C3 C4 C5 -1.4(16) . . . . ?
C2 C3 C4 C9 -171.9(14) . . . . ?
C3 C4 C5 Tb1 69.8(10) . . . . ?
C3 C4 C5 C22 -1(2) . . . . ?
C3 C4 C5 C10 -167.0(19) . . . . ?
C5 C22 C2 Tb1 63.8(13) . . . . ?
C5 C22 C2 C3 -3.8(13) . . . . ?
C5 C22 C2 C7 -177.9(19) . . . . ?
C6 C22 C2 Tb1 -120.0(19) . . . . ?
C6 C22 C2 C3 172.4(19) . . . . ?
C6 C22 C2 C7 -2(2) . . . . ?
C6 C22 C5 Tb1 119.0(18) . . . . ?
C6 C22 C5 C4 -173.5(19) . . . . ?
C6 C22 C5 C10 -7(3) . . . . ?
C7 C2 C3 Tb1 -116.4(17) . . . . ?
C7 C2 C3 C4 176.7(18) . . . . ?
C7 C2 C3 C8 3(2) . . . . ?
C8 C3 C4 Tb1 -117.6(14) . . . . ?
C8 C3 C4 C5 172.4(16) . . . . ?
C8 C3 C4 C9 2(2) . . . . ?
C9 C4 C5 Tb1 -119.6(15) . . . . ?
C9 C4 C5 C22 169.7(17) . . . . ?
C9 C4 C5 C10 4(3) . . . . ?
C11 C12 C13 Tb1 -65.2(7) . . . . ?
C11 C12 C13 C14 4.6(17) . . . . ?
C11 C12 C13 C18 168.6(19) . . . . ?
C12 C11 C15 Tb1 69.2(7) . . . . ?
C12 C11 C15 C14 1.4(12) . . . . ?
C12 C11 C15 C20 -177.0(13) . . . . ?
C12 C13 C14 Tb1 -71.0(11) . . . . ?
C12 C13 C14 C15 -4(2) . . . . ?
C12 C13 C14 C19 167.1(19) . . . . ?
C13 C14 C15 Tb1 -66.6(16) . . . . ?
C13 C14 C15 C11 1.4(19) . . . . ?
C13 C14 C15 C20 179.9(16) . . . . ?
C15 C11 C12 Tb1 -68.1(6) . . . . ?
C15 C11 C12 C13 -3.7(10) . . . . ?
C15 C11 C12 C17 173.0(16) . . . . ?
C16 C11 C12 Tb1 123.8(12) . . . . ?
C16 C11 C12 C13 -171.8(14) . . . . ?
C16 C11 C12 C17 4.9(19) . . . . ?
C16 C11 C15 Tb1 -122.5(13) . . . . ?
C16 C11 C15 C14 169.7(16) . . . . ?
C16 C11 C15 C20 -8.8(18) . . . . ?
C17 C12 C13 Tb1 118.2(16) . . . . ?
C17 C12 C13 C14 -172(2) . . . . ?
C17 C12 C13 C18 -8(3) . . . . ?
C18 C13 C14 Tb1 124(2) . . . . ?
C18 C13 C14 C15 -168(2) . . . . ?
C18 C13 C14 C19 3(3) . . . . ?
C19 C14 C15 Tb1 123(2) . . . . ?
C19 C14 C15 C11 -169.4(18) . . . . ?
C19 C14 C15 C20 9(3) . . . . ?
C21 C1D C1E N1 3.9(14) . . . . ?
C26 C27 C28 C29 -1.4(17) . . . . ?
C27 C26 C31 C30 -0.7(13) . . . . ?
C27 C26 B1 C26 -122.8(10) . . . 2_653 ?
C27 C26 B1 C32 113.9(9) . . . 2_653 ?
C27 C26 B1 C32 -2.4(14) . . . . ?
C27 C28 C29 C30 1.0(17) . . . . ?
C28 C29 C30 C31 -0.5(16) . . . . ?
C29 C30 C31 C26 0.4(15) . . . . ?
C31 C26 C27 C28 1.2(14) . . . . ?
C31 C26 B1 C26 56.5(7) . . . 2_653 ?
C31 C26 B1 C32 -66.8(12) . . . 2_653 ?
C31 C26 B1 C32 176.9(8) . . . . ?
C32 C33 C34 C35 -3.3(18) . . . . ?
C33 C32 C37 C36 -0.1(13) . . . . ?
C33 C32 B1 C26 58.7(13) . . . . ?
C33 C32 B1 C26 178.7(9) . . . 2_653 ?
C33 C32 B1 C32 -59.8(8) . . . 2_653 ?
C33 C34 C35 C36 0.8(16) . . . . ?
C34 C35 C36 C37 1.7(15) . . . . ?
C35 C36 C37 C32 -2.1(14) . . . . ?
C37 C32 C33 C34 2.8(15) . . . . ?
C37 C32 B1 C26 -6.8(13) . . . 2_653 ?
C37 C32 B1 C26 -126.8(8) . . . . ?
C37 C32 B1 C32 114.7(9) . . . 2_653 ?
B1 C26 C27 C28 -179.5(10) . . . . ?
B1 C26 C31 C30 179.9(9) . . . . ?
B1 C32 C33 C34 177.8(10) . . . . ?
B1 C32 C37 C36 -174.9(9) . . . . ?
C1 O1I C1J C1K -38(3) . . . . ?
O1I C1 C1L C1K -10(5) . . . . ?
O1I C1J C1K C1L 31(4) . . . . ?
C1J C1K C1L C1 -14(5) . . . . ?
C1L C1 O1I C1J 30(4) . . . . ?
O3 C1Q C1R C1S -34(5) . . . . ?
C1Q O3 C1T C1S -1(4) . . . . ?
C1Q C1R C1S C1T 32(4) . . . . ?
C1R C1S C1T O3 -21(4) . . . . ?
C1T O3 C1Q C1R 22(4) . . . . ?
O2 C1M C1N C1O 49(4) . . . . ?
C1M O2 C1P C1O 44(4) . . . . ?
C1M C1N C1O C1P -20(4) . . . . ?
C1N C1O C1P O2 -15(4) . . . . ?
C1P O2 C1M C1N -57(4) . . . . ?

loop_
_exptl_oxdiff_crystal_face_indexfrac_h
_exptl_oxdiff_crystal_face_indexfrac_k
_exptl_oxdiff_crystal_face_indexfrac_l
_exptl_oxdiff_crystal_face_x
_exptl_oxdiff_crystal_face_y
_exptl_oxdiff_crystal_face_z
-0.9991 -0.9996 -0.0006 -0.0027 -0.0220 0.0527
0.9991 0.9996 0.0006 0.0027 0.0220 -0.0527
39.6433 3.5086 -15.7449 -0.0964 -0.3975 -0.9125
-37.6537 11.1472 22.0412 0.2184 0.9078 0.3581
-1.9977 -0.9990 0.4991 0.0041 -0.0071 0.0698
1.9977 0.9990 -0.4991 -0.0041 0.0071 -0.0698
1.0002 -1.0002 -0.5011 0.0136 -0.0381 -0.0049
-1.0002 1.0002 0.5011 -0.0136 0.0381 0.0049
-0.0709 30.1251 0.2411 -0.6022 0.7046 -0.3755
-5.0042 3.0000 1.0062 -0.1166 0.1030 0.1192
-4.0115 3.9979 -0.4897 -0.2032 0.0838 0.1369
0.0140 -1.9964 2.4913 0.1896 0.0222 -0.0930
-0.0140 1.9964 -2.4913 -0.1896 -0.0222 0.0930
3.0081 -4.9986 -0.5085 0.1410 -0.1333 -0.0372
